data_2001851
loop_
_publ_author_name
'Hoang, N. N.'
'Valach, F.'
'Meln\'ik, M.'

_publ_section_title
;
 Structure of tetrakis(\m-acetato)-bis(4-pyridylmethanol)dicopper(II)
;
_journal_issue 3
_journal_name_full 'Acta Crystallographica Section C'
_journal_page_first 467
_journal_page_last 469
_journal_paper_doi 10.1107/S010827019200386X
_journal_volume 49
_journal_year 1993
_chemical_formula_sum 'C20 H26 Cu2 N2 O10'
_chemical_formula_weight 581.53
_space_group_IT_number 2
_space_group_name_Hall '-P 1'
_space_group_name_H-M_alt 'P -1'
_symmetry_cell_setting triclinic
_symmetry_space_group_name_Hall '-P 1'
_symmetry_space_group_name_H-M 'P -1'
_cell_angle_alpha 91.4070(10)
_cell_angle_beta 98.2470(10)
_cell_angle_gamma 114.242(3)
_cell_formula_units_Z 1
_cell_length_a 7.301(4)
_cell_length_b 8.216(4)
_cell_length_c 10.709(5)
_cell_volume 577.2(5)
_diffrn_radiation_type Mo
_diffrn_radiation_wavelength 0.71069
_exptl_absorpt_coefficient_mu 1.90
_exptl_crystal_density_diffrn 1.67
_exptl_crystal_density_meas 1.63
_exptl_crystal_F_000 298
_cod_data_source_file al0509.cif
_cod_data_source_block al0509_structure_1_of_1
_cod_original_cell_volume 577.27
_cod_database_code 2001851

loop_
_space_group_symop_id
_space_group_symop_operation_xyz
1 x,y,z
2 -x,-y,-z

loop_
_atom_site_label
_atom_site_fract_x
_atom_site_fract_y
_atom_site_fract_z
Cu .13287(8) .53911(7) .60644(5)
N .3673(6) .6161(5) .7722(3)
O(1) .0338(5) .7211(5) .6425(3)
O(2) .1872(5) .3413(4) .5375(3)
O(3) -.0928(5) .3609(5) .6817(3)
O(4) .3144(5) .7052(5) .4981(3)
O(5) 1.0173(6) .7600(6) 1.0782(4)
C(1) .3638(8) .7152(7) .8732(5)
C(2) .5211(9) .7787(7) .9740(4)
C(3) .6890(8) .7396(6) .9782(4)
C(4) .6885(7) .6322(7) .8764(4)
C(5) .5275(7) .5749(6) .7755(4)
C(6) .8603(9) .8114(8) 1.0885(5)
C(7) .2694(6) .7246(5) .3844(4)
C(8) .4350(7) .8569(7) .3214(5)
C(9) -.0998(6) .7456(6) .5689(4)
C(10) -.1602(8) .8906(6) .6091(5)
H(1) .2365 .7552 .8713
H(2) .5187 .8625 1.0528
H(3) .8166 .5936 .8789
H(4) .5314 .4893 .6994
H(5) .8025 .7720 1.1785
H(6) .9235 .9607 1.0969
H(7) 1.1381 .8151 1.1592
H(8) .5748 .9208 .3875
H(9) .3886 .9600 .2847
H(10) .4617 .7898 .2412
H(12) -.0285 1.0191 .6220
H(13) -.2180 .8641 .6973

loop_
_geom_bond_atom_site_label_1
_geom_bond_atom_site_label_2
_geom_bond_distance
Cu N 2.160(3)
Cu O(1) 1.962(4)
Cu O(2) 1.975(4)
Cu O(3) 1.992(3)
Cu O(4) 1.999(3)
C(7) O(3) 1.276(5)
C(7) O(4) 1.246(5)
C(7) C(8) 1.513(6)
C(9) O(1) 1.250(6)
C(9) O(2) 1.262(5)
C(9) C(10) 1.503(8)
N C(1) 1.347(7)
N C(5) 1.341(7)
C(1) C(2) 1.372(6)
C(2) C(3) 1.384(9)
C(3) C(4) 1.384(7)
C(3) C(6) 1.498(7)
C(4) C(5) 1.388(6)
C(6) O(5) 1.391(9)
